data_1568660
loop_
_publ_author_name
'Fan, Rong'
'Liu, Shihan'
'Yan, Qiang'
'Wei, Yun'
'Wang, Jingwen'
'Lan, Yu'
'Tan, Jiajing'

_publ_section_title
;
 Empowering boronic acids as hydroxyl synthons for aryne induced
 three-component coupling reactions.
;
_journal_issue 16
_journal_name_full 'Chemical science'
_journal_page_first 4278
_journal_page_last 4287
_journal_paper_doi 10.1039/d3sc00072a
_journal_volume 14
_journal_year 2023
_chemical_formula_moiety 'C22 H17 N O2'
_chemical_formula_sum 'C22 H17 N O2'
_chemical_formula_weight 327.37
_space_group_crystal_system monoclinic
_space_group_IT_number 14
_space_group_name_Hall '-P 2yn'
_space_group_name_H-M_alt 'P 1 21/n 1'
_atom_sites_solution_hydrogens geom
_atom_sites_solution_primary direct
_atom_sites_solution_secondary difmap
_audit_creation_date 2020-08-31
_audit_creation_method
;
  Olex2 1.1
  (compiled 2011.02.15 svn.r1672, GUI svn.r3494)
;
_audit_update_record
;
2021-02-23 deposited with the CCDC.	2023-03-13 downloaded from the CCDC.
;
_cell_angle_alpha 90.00
_cell_angle_beta 95.057(4)
_cell_angle_gamma 90.00
_cell_formula_units_Z 8
_cell_length_a 8.9864(4)
_cell_length_b 15.1402(11)
_cell_length_c 24.1044(11)
_cell_measurement_reflns_used 4628
_cell_measurement_temperature 109(3)
_cell_measurement_theta_max 28.2550
_cell_measurement_theta_min 3.6640
_cell_volume 3266.8(3)
_computing_cell_refinement
;
CrysAlisPro, Agilent Technologies,
Version 1.171.37.35 (release 13-08-2014 CrysAlis171 .NET)
(compiled Aug 13 2014,18:06:01)
;
_computing_data_collection
;
CrysAlisPro, Agilent Technologies,
Version 1.171.37.35 (release 13-08-2014 CrysAlis171 .NET)
(compiled Aug 13 2014,18:06:01)
;
_computing_data_reduction
;
CrysAlisPro, Agilent Technologies,
Version 1.171.37.35 (release 13-08-2014 CrysAlis171 .NET)
(compiled Aug 13 2014,18:06:01)
;
_computing_molecular_graphics
;
O. V. Dolomanov, L. J. Bourhis, R. J. Gildea, J. A. K. Howard and H. Puschmann,
OLEX2: a complete structure solution, refinement and analysis program.
J. Appl. Cryst. (2009). 42, 339-341.
;
_computing_publication_material
;
O. V. Dolomanov, L. J. Bourhis, R. J. Gildea, J. A. K. Howard and H. Puschmann,
OLEX2: a complete structure solution, refinement and analysis program.
J. Appl. Cryst. (2009). 42, 339-341.
;
_computing_structure_refinement 'SHELXL-97 (Sheldrick, 1997)'
_computing_structure_solution 'A short history of SHELX (Sheldrick, 2007)/Bruker'
_diffrn_ambient_environment N~2~
_diffrn_ambient_temperature 109(3)
_diffrn_detector 'CCD plate'
_diffrn_detector_area_resol_mean 16.0971
_diffrn_detector_type Eos
_diffrn_measured_fraction_theta_full 0.9973
_diffrn_measured_fraction_theta_max 0.8533
_diffrn_measurement_details
;
#__ type_ start__ end____ width___ exp.time_
  1 omega  -21.00   21.00   1.0000    5.0000
omega____ theta____ kappa____ phi______ frames
    -      -13.4210  -99.0000    0.0000 42

#__ type_ start__ end____ width___ exp.time_
  2 omega  -33.00   14.00   1.0000    5.0000
omega____ theta____ kappa____ phi______ frames
    -      -13.4210  -19.0000  -90.0000 47

#__ type_ start__ end____ width___ exp.time_
  3 omega   -1.00   87.00   1.0000    5.0000
omega____ theta____ kappa____ phi______ frames
    -       18.5772   37.0000 -180.0000 88

#__ type_ start__ end____ width___ exp.time_
  4 omega  -14.00   13.00   1.0000    5.0000
omega____ theta____ kappa____ phi______ frames
    -      -13.4210   57.0000   30.0000 27

#__ type_ start__ end____ width___ exp.time_
  5 omega  -57.00  -32.00   1.0000    5.0000
omega____ theta____ kappa____ phi______ frames
    -      -13.4210  -37.0000 -120.0000 25

#__ type_ start__ end____ width___ exp.time_
  6 omega  -84.00  -53.00   1.0000    5.0000
omega____ theta____ kappa____ phi______ frames
    -      -13.4210  -19.0000  -90.0000 31

#__ type_ start__ end____ width___ exp.time_
  7 omega  -50.00   10.00   1.0000    5.0000
omega____ theta____ kappa____ phi______ frames
    -      -13.4210  -77.0000  150.0000 60
;
_diffrn_measurement_device 'four-circle diffractometer'
_diffrn_measurement_device_type 'Xcalibur, Eos, Gemini'
_diffrn_measurement_method '\w scans'
_diffrn_orient_matrix_UB_11 0.0719098000
_diffrn_orient_matrix_UB_12 0.0132756000
_diffrn_orient_matrix_UB_13 -0.0067220000
_diffrn_orient_matrix_UB_21 0.0267617000
_diffrn_orient_matrix_UB_22 -0.0435997000
_diffrn_orient_matrix_UB_23 0.0049788000
_diffrn_orient_matrix_UB_31 -0.0196563000
_diffrn_orient_matrix_UB_32 -0.0107727000
_diffrn_orient_matrix_UB_33 -0.0283294000
_diffrn_radiation_monochromator graphite
_diffrn_radiation_probe x-ray
_diffrn_radiation_type 'Mo K\a'
_diffrn_radiation_wavelength 0.71073
_diffrn_reflns_av_R_equivalents 0.0420
_diffrn_reflns_av_unetI/netI 0.0451
_diffrn_reflns_limit_h_max 10
_diffrn_reflns_limit_h_min -11
_diffrn_reflns_limit_k_max 18
_diffrn_reflns_limit_k_min -18
_diffrn_reflns_limit_l_max 29
_diffrn_reflns_limit_l_min -26
_diffrn_reflns_number 19832
_diffrn_reflns_theta_full 26.00
_diffrn_reflns_theta_max 26.00
_diffrn_reflns_theta_min 3.18
_diffrn_source 'Enhance (Mo) X-ray Source'
_exptl_absorpt_coefficient_mu 0.085
_exptl_absorpt_correction_T_max 1.00000
_exptl_absorpt_correction_T_min 0.91247
_exptl_absorpt_correction_type multi-scan
_exptl_absorpt_process_details
;
CrysAlisPro, Agilent Technologies,
Version 1.171.37.35 (release 13-08-2014 CrysAlis171 .NET)
(compiled Aug 13 2014,18:06:01)
Empirical absorption correction using spherical harmonics,
 implemented in SCALE3 ABSPACK scaling algorithm.
;
_exptl_crystal_density_diffrn 1.331
_exptl_crystal_density_method 'not measured'
_exptl_crystal_F_000 1376
_exptl_crystal_size_max 0.30
_exptl_crystal_size_mid 0.25
_exptl_crystal_size_min 0.23
_refine_diff_density_max 0.212
_refine_diff_density_min -0.202
_refine_diff_density_rms 0.045
_refine_ls_extinction_method none
_refine_ls_goodness_of_fit_ref 1.042
_refine_ls_hydrogen_treatment mixed
_refine_ls_matrix_type full
_refine_ls_number_parameters 453
_refine_ls_number_reflns 6401
_refine_ls_number_restraints 0
_refine_ls_restrained_S_all 1.042
_refine_ls_R_factor_all 0.0648
_refine_ls_R_factor_gt 0.0465
_refine_ls_shift/su_max 0.002
_refine_ls_shift/su_mean 0.000
_refine_ls_structure_factor_coef Fsqd
_refine_ls_weighting_details 'calc w=1/[\s^2^(Fo^2^)+(0.0321P)^2^+1.1321P] where P=(Fo^2^+2Fc^2^)/3'
_refine_ls_weighting_scheme calc
_refine_ls_wR_factor_gt 0.0920
_refine_ls_wR_factor_ref 0.1014
_reflns_number_gt 5046
_reflns_number_total 6401
_reflns_threshold_expression >2sigma(I)
_cod_data_source_file d3sc00072a2.cif
_cod_data_source_block exp_6359
_cod_depositor_comments 'Adding full bibliography for 1568660--1568661.cif.'
_cod_database_code 1568660
_reflns_odcompleteness_completeness 99.73
_reflns_odcompleteness_iscentric 1
_reflns_odcompleteness_theta 26.32

loop_
_space_group_symop_id
_space_group_symop_operation_xyz
1 'x, y, z'
2 '-x+1/2, y+1/2, -z+1/2'
3 '-x, -y, -z'
4 'x-1/2, -y-1/2, z-1/2'

loop_
_atom_site_label
_atom_site_type_symbol
_atom_site_fract_x
_atom_site_fract_y
_atom_site_fract_z
_atom_site_U_iso_or_equiv
_atom_site_adp_type
_atom_site_occupancy
_atom_site_symmetry_multiplicity
_atom_site_calc_flag
_atom_site_refinement_flags
_atom_site_disorder_assembly
_atom_site_disorder_group
O1 O 0.10944(13) 0.92135(8) 0.21348(5) 0.0230(3) Uani 1 1 d . . .
N1 N 0.00151(15) 1.01623(9) 0.27219(5) 0.0181(3) Uani 1 1 d . . .
O2 O -0.23507(14) 1.49694(8) 0.32964(5) 0.0272(3) Uani 1 1 d . . .
C8 C -0.00296(18) 1.17423(11) 0.25576(7) 0.0179(4) Uani 1 1 d . . .
C9 C -0.03144(18) 1.10286(11) 0.28638(7) 0.0187(4) Uani 1 1 d . . .
H9 H -0.0762 1.1120 0.3193 0.022 Uiso 1 1 calc R . .
C2 C 0.10885(18) 1.07417(11) 0.19096(6) 0.0174(4) Uani 1 1 d . . .
C3 C 0.18005(18) 1.05791(11) 0.14236(7) 0.0203(4) Uani 1 1 d . . .
H3 H 0.2051 1.0004 0.1333 0.024 Uiso 1 1 calc R . .
C1 C 0.07606(18) 0.99723(11) 0.22534(7) 0.0181(4) Uani 1 1 d . . .
C10 C -0.05474(18) 1.26192(11) 0.27488(6) 0.0174(4) Uani 1 1 d . . .
C7 C 0.06970(18) 1.16071(11) 0.20502(7) 0.0185(4) Uani 1 1 d . . .
C21 C -0.20738(19) 0.95440(12) 0.31685(7) 0.0216(4) Uani 1 1 d . . .
H21 H -0.2632 1.0037 0.3050 0.026 Uiso 1 1 calc R . .
C16 C -0.05981(19) 0.94642(11) 0.30388(6) 0.0180(4) Uani 1 1 d . . .
C5 C 0.17336(19) 1.21306(12) 0.12136(7) 0.0224(4) Uani 1 1 d . . .
H5 H 0.1949 1.2595 0.0981 0.027 Uiso 1 1 calc R . .
C11 C 0.03637(19) 1.33601(11) 0.28227(7) 0.0197(4) Uani 1 1 d . . .
H11 H 0.1356 1.3323 0.2743 0.024 Uiso 1 1 calc R . .
C13 C -0.16605(19) 1.42137(11) 0.31308(6) 0.0191(4) Uani 1 1 d . . .
C12 C -0.01775(19) 1.41562(11) 0.30137(7) 0.0200(4) Uani 1 1 d . . .
H12 H 0.0448 1.4645 0.3062 0.024 Uiso 1 1 calc R . .
C4 C 0.2130(2) 1.12658(12) 0.10797(7) 0.0231(4) Uani 1 1 d . . .
H4 H 0.2613 1.1156 0.0761 0.028 Uiso 1 1 calc R . .
C17 C 0.02341(19) 0.87272(11) 0.32104(7) 0.0205(4) Uani 1 1 d . . .
H17 H 0.1223 0.8675 0.3129 0.025 Uiso 1 1 calc R . .
C14 C -0.25814(19) 1.34806(11) 0.30689(7) 0.0196(4) Uani 1 1 d . . .
H14 H -0.3566 1.3515 0.3158 0.024 Uiso 1 1 calc R . .
C15 C -0.20334(19) 1.26988(11) 0.28752(6) 0.0185(4) Uani 1 1 d . . .
H15 H -0.2665 1.2213 0.2827 0.022 Uiso 1 1 calc R . .
C20 C -0.2710(2) 0.88902(12) 0.34731(7) 0.0240(4) Uani 1 1 d . . .
H20 H -0.3687 0.8950 0.3566 0.029 Uiso 1 1 calc R . .
C6 C 0.10277(18) 1.22962(11) 0.16866(7) 0.0203(4) Uani 1 1 d . . .
H6 H 0.0764 1.2873 0.1768 0.024 Uiso 1 1 calc R . .
C18 C -0.0426(2) 0.80695(12) 0.35051(7) 0.0242(4) Uani 1 1 d . . .
H18 H 0.0121 0.7568 0.3615 0.029 Uiso 1 1 calc R . .
C19 C -0.1890(2) 0.81482(12) 0.36387(7) 0.0249(4) Uani 1 1 d . . .
H19 H -0.2319 0.7704 0.3839 0.030 Uiso 1 1 calc R . .
C22 C -0.1488(3) 1.57382(13) 0.34042(9) 0.0420(6) Uani 1 1 d . . .
H22A H -0.1145 1.5952 0.3063 0.063 Uiso 1 1 calc R . .
H22B H -0.0644 1.5603 0.3663 0.063 Uiso 1 1 calc R . .
H22C H -0.2087 1.6183 0.3560 0.063 Uiso 1 1 calc R . .
O3 O 0.15573(14) 0.42238(8) 0.10730(5) 0.0243(3) Uani 1 1 d . . .
N2 N 0.22658(16) 0.52020(9) 0.04218(5) 0.0190(3) Uani 1 1 d . . .
C23 C 0.18010(18) 0.49935(11) 0.09424(7) 0.0182(4) Uani 1 1 d . . .
C25 C 0.12188(18) 0.55764(12) 0.18474(7) 0.0210(4) Uani 1 1 d . . .
H25 H 0.1139 0.4996 0.1968 0.025 Uiso 1 1 calc R . .
C29 C 0.17301(18) 0.66252(11) 0.11197(7) 0.0179(4) Uani 1 1 d . . .
C31 C 0.23963(19) 0.60683(11) 0.02419(7) 0.0199(4) Uani 1 1 d . . .
H31 H 0.2674 0.6164 -0.0116 0.024 Uiso 1 1 calc R . .
C43 C 0.18145(19) 0.44384(12) -0.04722(7) 0.0225(4) Uani 1 1 d . . .
H43 H 0.1107 0.4863 -0.0588 0.027 Uiso 1 1 calc R . .
C24 C 0.15997(18) 0.57505(11) 0.13066(6) 0.0178(4) Uani 1 1 d . . .
C27 C 0.10355(19) 0.71353(12) 0.20138(7) 0.0215(4) Uani 1 1 d . . .
H27 H 0.0829 0.7597 0.2250 0.026 Uiso 1 1 calc R . .
C30 C 0.21410(18) 0.67765(11) 0.05586(7) 0.0188(4) Uani 1 1 d . . .
O4 O 0.27324(16) 1.02710(8) -0.02288(5) 0.0367(3) Uani 1 1 d . . .
C28 C 0.14107(18) 0.73155(11) 0.14844(7) 0.0198(4) Uani 1 1 d . . .
H28 H 0.1454 0.7899 0.1365 0.024 Uiso 1 1 calc R . .
C38 C 0.25748(19) 0.44882(11) 0.00518(7) 0.0194(4) Uani 1 1 d . . .
C33 C 0.3355(2) 0.82770(12) 0.05855(7) 0.0238(4) Uani 1 1 d . . .
H33 H 0.3974 0.8096 0.0894 0.029 Uiso 1 1 calc R . .
C26 C 0.09626(19) 0.62648(12) 0.21992(7) 0.0218(4) Uani 1 1 d . . .
H26 H 0.0740 0.6149 0.2562 0.026 Uiso 1 1 calc R . .
C37 C 0.1403(2) 0.79781(11) -0.01269(7) 0.0223(4) Uani 1 1 d . . .
H37 H 0.0707 0.7594 -0.0304 0.027 Uiso 1 1 calc R . .
C32 C 0.22969(19) 0.76870(11) 0.03362(7) 0.0197(4) Uani 1 1 d . . .
C39 C 0.3637(2) 0.38626(12) 0.02252(7) 0.0247(4) Uani 1 1 d . . .
H39 H 0.4157 0.3907 0.0575 0.030 Uiso 1 1 calc R . .
C42 C 0.2123(2) 0.37443(12) -0.08225(7) 0.0249(4) Uani 1 1 d . . .
H42 H 0.1622 0.3708 -0.1176 0.030 Uiso 1 1 calc R . .
C35 C 0.2552(2) 0.94099(12) -0.00722(7) 0.0264(4) Uani 1 1 d . . .
C34 C 0.3494(2) 0.91221(12) 0.03813(7) 0.0269(4) Uani 1 1 d . . .
H34 H 0.4218 0.9500 0.0547 0.032 Uiso 1 1 calc R . .
C41 C 0.3163(2) 0.31109(12) -0.06504(7) 0.0264(4) Uani 1 1 d . . .
H41 H 0.3356 0.2645 -0.0885 0.032 Uiso 1 1 calc R . .
C36 C 0.1526(2) 0.88326(12) -0.03316(7) 0.0252(4) Uani 1 1 d . . .
H36 H 0.0918 0.9014 -0.0643 0.030 Uiso 1 1 calc R . .
C40 C 0.3922(2) 0.31713(12) -0.01236(7) 0.0277(4) Uani 1 1 d . . .
H40 H 0.4625 0.2745 -0.0006 0.033 Uiso 1 1 calc R . .
C44 C 0.1500(3) 1.06758(13) -0.05497(9) 0.0404(5) Uani 1 1 d . . .
H44A H 0.1392 1.0420 -0.0915 0.061 Uiso 1 1 calc R . .
H44B H 0.1679 1.1299 -0.0579 0.061 Uiso 1 1 calc R . .
H44C H 0.0602 1.0581 -0.0370 0.061 Uiso 1 1 calc R . .

loop_
_atom_site_aniso_label
_atom_site_aniso_U_11
_atom_site_aniso_U_22
_atom_site_aniso_U_33
_atom_site_aniso_U_23
_atom_site_aniso_U_13
_atom_site_aniso_U_12
O1 0.0259(7) 0.0134(6) 0.0307(7) -0.0022(5) 0.0082(5) 0.0010(5)
N1 0.0211(7) 0.0118(7) 0.0217(7) -0.0005(6) 0.0043(6) -0.0003(6)
O2 0.0314(7) 0.0145(6) 0.0374(7) -0.0046(5) 0.0118(6) 0.0023(6)
C8 0.0151(8) 0.0153(9) 0.0229(9) -0.0024(7) 0.0001(7) -0.0005(7)
C9 0.0187(9) 0.0157(9) 0.0219(8) -0.0031(7) 0.0026(7) 0.0009(7)
C2 0.0150(8) 0.0165(9) 0.0206(8) -0.0010(7) 0.0002(7) -0.0005(7)
C3 0.0182(9) 0.0173(9) 0.0255(9) -0.0035(7) 0.0032(7) 0.0014(7)
C1 0.0154(8) 0.0158(9) 0.0228(9) -0.0025(7) 0.0005(7) -0.0008(7)
C10 0.0207(9) 0.0149(9) 0.0165(8) -0.0001(6) 0.0013(7) 0.0019(7)
C7 0.0148(8) 0.0184(9) 0.0218(9) -0.0010(7) -0.0004(7) -0.0009(7)
C21 0.0247(10) 0.0166(9) 0.0234(9) -0.0034(7) 0.0020(7) 0.0017(8)
C16 0.0222(9) 0.0137(8) 0.0183(8) -0.0022(7) 0.0024(7) -0.0027(7)
C5 0.0230(9) 0.0199(9) 0.0245(9) 0.0045(7) 0.0032(7) -0.0014(8)
C11 0.0188(9) 0.0182(9) 0.0224(9) 0.0016(7) 0.0029(7) 0.0014(8)
C13 0.0256(9) 0.0148(9) 0.0174(8) 0.0004(7) 0.0046(7) 0.0034(8)
C12 0.0241(9) 0.0143(9) 0.0215(9) -0.0013(7) 0.0014(7) -0.0042(8)
C4 0.0240(10) 0.0237(10) 0.0221(9) -0.0017(7) 0.0058(7) 0.0002(8)
C17 0.0209(9) 0.0173(9) 0.0232(9) -0.0017(7) 0.0015(7) 0.0006(8)
C14 0.0189(9) 0.0191(9) 0.0214(9) 0.0014(7) 0.0052(7) 0.0020(8)
C15 0.0208(9) 0.0154(9) 0.0196(8) 0.0004(7) 0.0023(7) -0.0028(7)
C20 0.0247(10) 0.0234(10) 0.0249(9) -0.0064(8) 0.0075(7) -0.0062(8)
C6 0.0193(9) 0.0166(9) 0.0246(9) 0.0003(7) -0.0001(7) 0.0020(7)
C18 0.0330(11) 0.0157(9) 0.0233(9) 0.0005(7) -0.0011(8) 0.0003(8)
C19 0.0351(11) 0.0177(9) 0.0226(9) -0.0007(7) 0.0059(8) -0.0069(9)
C22 0.0484(13) 0.0188(11) 0.0634(14) -0.0115(10) 0.0301(11) -0.0069(10)
O3 0.0308(7) 0.0152(6) 0.0279(7) 0.0014(5) 0.0081(5) 0.0007(6)
N2 0.0240(8) 0.0134(7) 0.0201(7) -0.0005(6) 0.0048(6) 0.0027(6)
C23 0.0170(8) 0.0173(9) 0.0204(9) 0.0008(7) 0.0021(7) 0.0030(7)
C25 0.0208(9) 0.0180(9) 0.0245(9) 0.0031(7) 0.0040(7) 0.0007(8)
C29 0.0155(8) 0.0170(9) 0.0210(9) 0.0002(7) 0.0013(7) -0.0006(7)
C31 0.0229(9) 0.0186(9) 0.0186(8) 0.0021(7) 0.0037(7) -0.0003(8)
C43 0.0204(9) 0.0212(10) 0.0261(9) 0.0010(7) 0.0028(7) 0.0023(8)
C24 0.0162(8) 0.0174(9) 0.0198(8) -0.0006(7) 0.0016(7) 0.0025(7)
C27 0.0211(9) 0.0211(9) 0.0229(9) -0.0053(7) 0.0047(7) 0.0024(8)
C30 0.0194(9) 0.0162(9) 0.0209(9) 0.0002(7) 0.0026(7) -0.0002(7)
O4 0.0499(9) 0.0187(7) 0.0435(8) 0.0069(6) 0.0154(7) -0.0022(7)
C28 0.0195(9) 0.0154(9) 0.0250(9) 0.0002(7) 0.0045(7) 0.0002(7)
C38 0.0219(9) 0.0158(9) 0.0212(9) -0.0022(7) 0.0065(7) -0.0007(7)
C33 0.0262(10) 0.0205(10) 0.0255(9) -0.0004(7) 0.0062(7) 0.0010(8)
C26 0.0217(9) 0.0246(10) 0.0194(9) 0.0002(7) 0.0045(7) 0.0005(8)
C37 0.0265(10) 0.0188(9) 0.0226(9) -0.0025(7) 0.0074(7) -0.0005(8)
C32 0.0242(9) 0.0156(9) 0.0207(9) -0.0009(7) 0.0092(7) 0.0018(8)
C39 0.0286(10) 0.0241(10) 0.0216(9) -0.0009(7) 0.0025(7) 0.0047(8)
C42 0.0246(10) 0.0283(10) 0.0222(9) -0.0050(8) 0.0040(7) -0.0045(9)
C35 0.0351(11) 0.0154(9) 0.0314(10) 0.0024(8) 0.0182(8) 0.0002(8)
C34 0.0298(10) 0.0217(10) 0.0306(10) -0.0044(8) 0.0113(8) -0.0048(9)
C41 0.0297(10) 0.0205(10) 0.0302(10) -0.0060(8) 0.0089(8) -0.0010(9)
C36 0.0317(10) 0.0231(10) 0.0220(9) 0.0034(7) 0.0086(8) 0.0038(9)
C40 0.0316(10) 0.0232(10) 0.0289(10) 0.0007(8) 0.0061(8) 0.0088(9)
C44 0.0587(15) 0.0225(11) 0.0434(12) 0.0095(9) 0.0241(11) 0.0110(11)

loop_
_atom_type_symbol
_atom_type_description
_atom_type_scat_dispersion_real
_atom_type_scat_dispersion_imag
_atom_type_scat_source
C C 0.0033 0.0016 'International Tables Vol C Tables 4.2.6.8 and 6.1.1.4'
H H 0.0000 0.0000 'International Tables Vol C Tables 4.2.6.8 and 6.1.1.4'
N N 0.0061 0.0033 'International Tables Vol C Tables 4.2.6.8 and 6.1.1.4'
O O 0.0106 0.0060 'International Tables Vol C Tables 4.2.6.8 and 6.1.1.4'

loop_
_geom_angle_atom_site_label_1
_geom_angle_atom_site_label_2
_geom_angle_atom_site_label_3
_geom_angle
_geom_angle_site_symmetry_1
_geom_angle_site_symmetry_3
_geom_angle_publ_flag
C9 N1 C16 117.42(13) . . ?
C1 N1 C9 121.40(14) . . ?
C1 N1 C16 120.78(13) . . ?
C13 O2 C22 119.00(14) . . ?
C9 C8 C10 117.72(15) . . ?
C9 C8 C7 118.08(15) . . ?
C7 C8 C10 124.14(15) . . ?
N1 C9 H9 117.8 . . ?
C8 C9 N1 124.48(15) . . ?
C8 C9 H9 117.8 . . ?
C3 C2 C1 117.29(15) . . ?
C3 C2 C7 120.42(15) . . ?
C7 C2 C1 122.29(15) . . ?
C2 C3 H3 119.8 . . ?
C4 C3 C2 120.47(16) . . ?
C4 C3 H3 119.8 . . ?
O1 C1 N1 121.80(15) . . ?
O1 C1 C2 122.93(15) . . ?
N1 C1 C2 115.27(14) . . ?
C11 C10 C8 124.11(15) . . ?
C11 C10 C15 117.67(15) . . ?
C15 C10 C8 118.20(15) . . ?
C2 C7 C8 118.39(15) . . ?
C2 C7 C6 117.94(15) . . ?
C6 C7 C8 123.67(16) . . ?
C16 C21 H21 119.9 . . ?
C20 C21 H21 119.9 . . ?
C20 C21 C16 120.12(17) . . ?
C21 C16 N1 118.08(15) . . ?
C17 C16 N1 121.80(15) . . ?
C17 C16 C21 120.12(16) . . ?
C4 C5 H5 119.8 . . ?
C6 C5 H5 119.8 . . ?
C6 C5 C4 120.40(16) . . ?
C10 C11 H11 119.3 . . ?
C10 C11 C12 121.43(16) . . ?
C12 C11 H11 119.3 . . ?
O2 C13 C12 125.14(16) . . ?
O2 C13 C14 114.64(15) . . ?
C14 C13 C12 120.20(16) . . ?
C11 C12 H12 120.3 . . ?
C13 C12 C11 119.37(16) . . ?
C13 C12 H12 120.3 . . ?
C3 C4 C5 119.58(16) . . ?
C3 C4 H4 120.2 . . ?
C5 C4 H4 120.2 . . ?
C16 C17 H17 120.4 . . ?
C16 C17 C18 119.14(16) . . ?
C18 C17 H17 120.4 . . ?
C13 C14 H14 120.1 . . ?
C15 C14 C13 119.77(16) . . ?
C15 C14 H14 120.1 . . ?
C10 C15 H15 119.2 . . ?
C14 C15 C10 121.54(16) . . ?
C14 C15 H15 119.2 . . ?
C21 C20 H20 120.0 . . ?
C19 C20 C21 119.97(17) . . ?
C19 C20 H20 120.0 . . ?
C7 C6 H6 119.4 . . ?
C5 C6 C7 121.18(16) . . ?
C5 C6 H6 119.4 . . ?
C17 C18 H18 119.5 . . ?
C17 C18 C19 120.99(17) . . ?
C19 C18 H18 119.5 . . ?
C20 C19 C18 119.65(17) . . ?
C20 C19 H19 120.2 . . ?
C18 C19 H19 120.2 . . ?
O2 C22 H22A 109.5 . . ?
O2 C22 H22B 109.5 . . ?
O2 C22 H22C 109.5 . . ?
H22A C22 H22B 109.5 . . ?
H22A C22 H22C 109.5 . . ?
H22B C22 H22C 109.5 . . ?
C23 N2 C38 118.44(13) . . ?
C31 N2 C23 122.35(14) . . ?
C31 N2 C38 119.19(13) . . ?
O3 C23 N2 121.24(15) . . ?
O3 C23 C24 123.58(15) . . ?
N2 C23 C24 115.16(14) . . ?
C24 C25 H25 120.0 . . ?
C26 C25 H25 120.0 . . ?
C26 C25 C24 119.91(16) . . ?
C24 C29 C30 118.82(15) . . ?
C24 C29 C28 118.07(15) . . ?
C28 C29 C30 123.08(15) . . ?
N2 C31 H31 118.3 . . ?
C30 C31 N2 123.44(15) . . ?
C30 C31 H31 118.3 . . ?
C38 C43 H43 120.4 . . ?
C38 C43 C42 119.11(16) . . ?
C42 C43 H43 120.4 . . ?
C25 C24 C23 117.61(15) . . ?
C25 C24 C29 120.58(15) . . ?
C29 C24 C23 121.78(14) . . ?
C28 C27 H27 119.8 . . ?
C28 C27 C26 120.45(16) . . ?
C26 C27 H27 119.8 . . ?
C29 C30 C32 121.40(14) . . ?
C31 C30 C29 118.18(15) . . ?
C31 C30 C32 120.41(15) . . ?
C35 O4 C44 116.84(16) . . ?
C29 C28 H28 119.6 . . ?
C27 C28 C29 120.72(16) . . ?
C27 C28 H28 119.6 . . ?
C43 C38 N2 119.89(15) . . ?
C39 C38 N2 119.42(14) . . ?
C39 C38 C43 120.70(16) . . ?
C32 C33 H33 119.4 . . ?
C34 C33 H33 119.4 . . ?
C34 C33 C32 121.16(17) . . ?
C25 C26 C27 120.20(16) . . ?
C25 C26 H26 119.9 . . ?
C27 C26 H26 119.9 . . ?
C32 C37 H37 119.3 . . ?
C32 C37 C36 121.42(17) . . ?
C36 C37 H37 119.3 . . ?
C33 C32 C30 121.16(15) . . ?
C37 C32 C30 121.12(15) . . ?
C37 C32 C33 117.72(16) . . ?
C38 C39 H39 120.2 . . ?
C40 C39 C38 119.70(16) . . ?
C40 C39 H39 120.2 . . ?
C43 C42 H42 119.7 . . ?
C41 C42 C43 120.62(16) . . ?
C41 C42 H42 119.7 . . ?
O4 C35 C34 115.83(17) . . ?
O4 C35 C36 124.62(17) . . ?
C36 C35 C34 119.55(17) . . ?
C33 C34 C35 120.16(17) . . ?
C33 C34 H34 119.9 . . ?
C35 C34 H34 119.9 . . ?
C42 C41 H41 120.2 . . ?
C42 C41 C40 119.65(17) . . ?
C40 C41 H41 120.2 . . ?
C37 C36 H36 120.0 . . ?
C35 C36 C37 119.93(17) . . ?
C35 C36 H36 120.0 . . ?
C39 C40 C41 120.22(17) . . ?
C39 C40 H40 119.9 . . ?
C41 C40 H40 119.9 . . ?
O4 C44 H44A 109.5 . . ?
O4 C44 H44B 109.5 . . ?
O4 C44 H44C 109.5 . . ?
H44A C44 H44B 109.5 . . ?
H44A C44 H44C 109.5 . . ?
H44B C44 H44C 109.5 . . ?

loop_
_geom_bond_atom_site_label_1
_geom_bond_atom_site_label_2
_geom_bond_distance
_geom_bond_site_symmetry_2
_geom_bond_publ_flag
O1 C1 1.2274(19) . ?
N1 C9 1.394(2) . ?
N1 C1 1.393(2) . ?
N1 C16 1.442(2) . ?
O2 C13 1.377(2) . ?
O2 C22 1.410(2) . ?
C8 C9 1.346(2) . ?
C8 C10 1.493(2) . ?
C8 C7 1.451(2) . ?
C9 H9 0.9300 . ?
C2 C3 1.405(2) . ?
C2 C1 1.474(2) . ?
C2 C7 1.406(2) . ?
C3 H3 0.9300 . ?
C3 C4 1.378(2) . ?
C10 C11 1.391(2) . ?
C10 C15 1.401(2) . ?
C7 C6 1.411(2) . ?
C21 H21 0.9300 . ?
C21 C16 1.394(2) . ?
C21 C20 1.385(2) . ?
C16 C17 1.386(2) . ?
C5 H5 0.9300 . ?
C5 C4 1.402(2) . ?
C5 C6 1.376(2) . ?
C11 H11 0.9300 . ?
C11 C12 1.393(2) . ?
C13 C12 1.389(2) . ?
C13 C14 1.385(2) . ?
C12 H12 0.9300 . ?
C4 H4 0.9300 . ?
C17 H17 0.9300 . ?
C17 C18 1.387(2) . ?
C14 H14 0.9300 . ?
C14 C15 1.379(2) . ?
C15 H15 0.9300 . ?
C20 H20 0.9300 . ?
C20 C19 1.383(3) . ?
C6 H6 0.9300 . ?
C18 H18 0.9300 . ?
C18 C19 1.387(3) . ?
C19 H19 0.9300 . ?
C22 H22A 0.9600 . ?
C22 H22B 0.9600 . ?
C22 H22C 0.9600 . ?
O3 C23 1.2317(19) . ?
N2 C23 1.393(2) . ?
N2 C31 1.390(2) . ?
N2 C38 1.444(2) . ?
C23 C24 1.464(2) . ?
C25 H25 0.9300 . ?
C25 C24 1.402(2) . ?
C25 C26 1.376(2) . ?
C29 C24 1.407(2) . ?
C29 C30 1.451(2) . ?
C29 C28 1.411(2) . ?
C31 H31 0.9300 . ?
C31 C30 1.348(2) . ?
C43 H43 0.9300 . ?
C43 C38 1.384(2) . ?
C43 C42 1.391(2) . ?
C27 H27 0.9300 . ?
C27 C28 1.376(2) . ?
C27 C26 1.395(2) . ?
C30 C32 1.490(2) . ?
O4 C35 1.371(2) . ?
O4 C44 1.432(2) . ?
C28 H28 0.9300 . ?
C38 C39 1.383(2) . ?
C33 H33 0.9300 . ?
C33 C32 1.401(2) . ?
C33 C34 1.381(2) . ?
C26 H26 0.9300 . ?
C37 H37 0.9300 . ?
C37 C32 1.388(2) . ?
C37 C36 1.393(2) . ?
C39 H39 0.9300 . ?
C39 C40 1.381(2) . ?
C42 H42 0.9300 . ?
C42 C41 1.377(3) . ?
C35 C34 1.392(3) . ?
C35 C36 1.380(3) . ?
C34 H34 0.9300 . ?
C41 H41 0.9300 . ?
C41 C40 1.391(3) . ?
C36 H36 0.9300 . ?
C40 H40 0.9300 . ?
C44 H44A 0.9600 . ?
C44 H44B 0.9600 . ?
C44 H44C 0.9600 . ?

loop_
_geom_torsion_atom_site_label_1
_geom_torsion_atom_site_label_2
_geom_torsion_atom_site_label_3
_geom_torsion_atom_site_label_4
_geom_torsion
_geom_torsion_site_symmetry_1
_geom_torsion_site_symmetry_2
_geom_torsion_site_symmetry_3
_geom_torsion_site_symmetry_4
_geom_torsion_publ_flag
N1 C16 C17 C18 -178.77(15) . . . . ?
O2 C13 C12 C11 -176.80(15) . . . . ?
O2 C13 C14 C15 176.46(14) . . . . ?
C8 C10 C11 C12 -178.62(15) . . . . ?
C8 C10 C15 C14 178.18(15) . . . . ?
C8 C7 C6 C5 179.30(15) . . . . ?
C9 N1 C1 O1 177.78(15) . . . . ?
C9 N1 C1 C2 -3.3(2) . . . . ?
C9 N1 C16 C21 42.2(2) . . . . ?
C9 N1 C16 C17 -138.20(16) . . . . ?
C9 C8 C10 C11 128.33(17) . . . . ?
C9 C8 C10 C15 -50.0(2) . . . . ?
C9 C8 C7 C2 -1.1(2) . . . . ?
C9 C8 C7 C6 178.58(15) . . . . ?
C2 C3 C4 C5 -0.8(3) . . . . ?
C2 C7 C6 C5 -1.1(2) . . . . ?
C3 C2 C1 O1 0.7(2) . . . . ?
C3 C2 C1 N1 -178.18(14) . . . . ?
C3 C2 C7 C8 -179.69(14) . . . . ?
C3 C2 C7 C6 0.6(2) . . . . ?
C1 N1 C9 C8 3.7(2) . . . . ?
C1 N1 C16 C21 -130.63(16) . . . . ?
C1 N1 C16 C17 49.0(2) . . . . ?
C1 C2 C3 C4 179.45(15) . . . . ?
C1 C2 C7 C8 1.2(2) . . . . ?
C1 C2 C7 C6 -178.49(15) . . . . ?
C10 C8 C9 N1 175.91(15) . . . . ?
C10 C8 C7 C2 -178.08(15) . . . . ?
C10 C8 C7 C6 1.6(3) . . . . ?
C10 C11 C12 C13 -0.3(2) . . . . ?
C7 C8 C9 N1 -1.3(2) . . . . ?
C7 C8 C10 C11 -54.6(2) . . . . ?
C7 C8 C10 C15 126.99(17) . . . . ?
C7 C2 C3 C4 0.3(2) . . . . ?
C7 C2 C1 O1 179.89(16) . . . . ?
C7 C2 C1 N1 1.0(2) . . . . ?
C21 C16 C17 C18 0.8(2) . . . . ?
C21 C20 C19 C18 0.9(2) . . . . ?
C16 N1 C9 C8 -169.12(15) . . . . ?
C16 N1 C1 O1 -9.7(2) . . . . ?
C16 N1 C1 C2 169.26(14) . . . . ?
C16 C21 C20 C19 -1.4(2) . . . . ?
C16 C17 C18 C19 -1.3(2) . . . . ?
C11 C10 C15 C14 -0.3(2) . . . . ?
C13 C14 C15 C10 1.3(2) . . . . ?
C12 C13 C14 C15 -1.8(2) . . . . ?
C4 C5 C6 C7 0.6(3) . . . . ?
C17 C18 C19 C20 0.4(3) . . . . ?
C14 C13 C12 C11 1.3(2) . . . . ?
C15 C10 C11 C12 -0.2(2) . . . . ?
C20 C21 C16 N1 -179.89(14) . . . . ?
C20 C21 C16 C17 0.5(2) . . . . ?
C6 C5 C4 C3 0.4(3) . . . . ?
C22 O2 C13 C12 -5.6(2) . . . . ?
C22 O2 C13 C14 176.16(16) . . . . ?
O3 C23 C24 C25 5.0(2) . . . . ?
O3 C23 C24 C29 -172.84(16) . . . . ?
N2 C23 C24 C25 -176.31(14) . . . . ?
N2 C23 C24 C29 5.8(2) . . . . ?
N2 C31 C30 C29 1.0(2) . . . . ?
N2 C31 C30 C32 -179.73(15) . . . . ?
N2 C38 C39 C40 179.07(16) . . . . ?
C23 N2 C31 C30 2.5(3) . . . . ?
C23 N2 C38 C43 122.46(17) . . . . ?
C23 N2 C38 C39 -57.9(2) . . . . ?
C29 C30 C32 C33 61.4(2) . . . . ?
C29 C30 C32 C37 -118.93(18) . . . . ?
C31 N2 C23 O3 173.05(16) . . . . ?
C31 N2 C23 C24 -5.7(2) . . . . ?
C31 N2 C38 C43 -55.6(2) . . . . ?
C31 N2 C38 C39 124.09(17) . . . . ?
C31 C30 C32 C33 -117.92(19) . . . . ?
C31 C30 C32 C37 61.8(2) . . . . ?
C43 C38 C39 C40 -1.3(3) . . . . ?
C43 C42 C41 C40 -0.7(3) . . . . ?
C24 C25 C26 C27 2.0(3) . . . . ?
C24 C29 C30 C31 -0.7(2) . . . . ?
C24 C29 C30 C32 179.98(15) . . . . ?
C24 C29 C28 C27 2.3(2) . . . . ?
C30 C29 C24 C23 -2.8(2) . . . . ?
C30 C29 C24 C25 179.40(15) . . . . ?
C30 C29 C28 C27 -179.59(15) . . . . ?
O4 C35 C34 C33 177.21(15) . . . . ?
O4 C35 C36 C37 -177.90(16) . . . . ?
C28 C29 C24 C23 175.40(15) . . . . ?
C28 C29 C24 C25 -2.4(2) . . . . ?
C28 C29 C30 C31 -178.81(16) . . . . ?
C28 C29 C30 C32 1.9(2) . . . . ?
C28 C27 C26 C25 -2.1(3) . . . . ?
C38 N2 C23 O3 -4.9(2) . . . . ?
C38 N2 C23 C24 176.37(14) . . . . ?
C38 N2 C31 C30 -179.54(16) . . . . ?
C38 C43 C42 C41 0.4(3) . . . . ?
C38 C39 C40 C41 1.0(3) . . . . ?
C26 C25 C24 C23 -177.59(15) . . . . ?
C26 C25 C24 C29 0.3(2) . . . . ?
C26 C27 C28 C29 -0.1(3) . . . . ?
C32 C33 C34 C35 1.5(3) . . . . ?
C32 C37 C36 C35 -0.1(3) . . . . ?
C42 C43 C38 N2 -179.77(15) . . . . ?
C42 C43 C38 C39 0.5(3) . . . . ?
C42 C41 C40 C39 0.0(3) . . . . ?
C34 C33 C32 C30 -179.65(15) . . . . ?
C34 C33 C32 C37 0.6(2) . . . . ?
C34 C35 C36 C37 2.3(3) . . . . ?
C36 C37 C32 C30 178.97(15) . . . . ?
C36 C37 C32 C33 -1.3(2) . . . . ?
C36 C35 C34 C33 -2.9(3) . . . . ?
C44 O4 C35 C34 -158.90(16) . . . . ?
C44 O4 C35 C36 21.2(2) . . . . ?
